data_4030098
loop_
_publ_author_name
'Orlov, Nikolay V.'
'Chistyakov, Igor V.'
'Khemchyan, Levon L.'
'Ananikov, Valentine P.'
'Beletskaya, Irina P.'
'Starikova, Zoya A.'

_publ_section_title
;
 Exclusive selectivity in the one-pot formation of C-C and C-se bonds
 involving ni-catalyzed alkyne hydroselenation: optimization of the
 synthetic procedure and a mechanistic study.
;
_journal_issue 24
_journal_name_full 'The Journal of organic chemistry'
_journal_page_first 12111
_journal_page_last 12121
_journal_paper_doi 10.1021/jo501953f
_journal_volume 79
_journal_year 2014
_chemical_formula_moiety 'C16 H22 O2 Se, 0.5(H2 O)'
_chemical_formula_sum 'C16 H23 O2.5 Se'
_chemical_formula_weight 334.30
_chemical_name_systematic
; 
 ? 
;
_space_group_IT_number 7
_symmetry_cell_setting monoclinic
_symmetry_space_group_name_Hall 'P -2yac'
_symmetry_space_group_name_H-M 'P 1 n 1'
_atom_sites_solution_hydrogens mixed
_atom_sites_solution_primary direct
_atom_sites_solution_secondary difmap
_audit_creation_method SHELXL-97
_cell_angle_alpha 90.00
_cell_angle_beta 103.6610(10)
_cell_angle_gamma 90.00
_cell_formula_units_Z 8
_cell_length_a 12.0854(5)
_cell_length_b 11.5177(5)
_cell_length_c 24.1477(11)
_cell_measurement_reflns_used 846
_cell_measurement_temperature 100(2)
_cell_measurement_theta_max 30
_cell_measurement_theta_min 3
_cell_volume 3266.2(2)
_computing_cell_refinement 'Bruker SAINT'
_computing_data_collection 'Bruker APEX II'
_computing_data_reduction 'Bruker SAINT'
_computing_molecular_graphics 'SHELXTL  (Sheldrick, 2008)'
_computing_publication_material 'SHELXTL  (Sheldrick, 2008)'
_computing_structure_refinement 'SHELXTL  (Sheldrick, 2008)'
_computing_structure_solution 'SHELXTL  (Sheldrick, 2008)'
_diffrn_ambient_temperature 100(2)
_diffrn_measured_fraction_theta_full 1.000
_diffrn_measured_fraction_theta_max 1.000
_diffrn_measurement_device_type 'Bruker APEX II CCD area detector'
_diffrn_measurement_method 'omega scans'
_diffrn_radiation_monochromator graphite
_diffrn_radiation_source 'fine-focus sealed tube'
_diffrn_radiation_type MoK\a
_diffrn_radiation_wavelength 0.71073
_diffrn_reflns_av_R_equivalents 0.0421
_diffrn_reflns_av_sigmaI/netI 0.0772
_diffrn_reflns_limit_h_max 17
_diffrn_reflns_limit_h_min -17
_diffrn_reflns_limit_k_max 16
_diffrn_reflns_limit_k_min -16
_diffrn_reflns_limit_l_max 33
_diffrn_reflns_limit_l_min -33
_diffrn_reflns_number 42105
_diffrn_reflns_theta_full 30.00
_diffrn_reflns_theta_max 30.00
_diffrn_reflns_theta_min 1.74
_exptl_absorpt_coefficient_mu 2.300
_exptl_absorpt_correction_T_max 0.597
_exptl_absorpt_correction_T_min 0.364
_exptl_absorpt_correction_type multi-scan
_exptl_absorpt_process_details SADABS
_exptl_crystal_colour colorless
_exptl_crystal_density_diffrn 1.360
_exptl_crystal_density_method 'not measured'
_exptl_crystal_description neddle
_exptl_crystal_F_000 1384
_exptl_crystal_size_max 0.55
_exptl_crystal_size_mid 0.32
_exptl_crystal_size_min 0.25
_refine_diff_density_max 1.085
_refine_diff_density_min -0.387
_refine_diff_density_rms 0.073
_refine_ls_abs_structure_details 'Flack H D (1983), Acta Cryst. A39, 876-881'
_refine_ls_abs_structure_Flack 0.003(5)
_refine_ls_extinction_method none
_refine_ls_goodness_of_fit_ref 0.974
_refine_ls_hydrogen_treatment constr
_refine_ls_matrix_type full
_refine_ls_number_parameters 719
_refine_ls_number_reflns 18949
_refine_ls_number_restraints 2
_refine_ls_restrained_S_all 0.974
_refine_ls_R_factor_all 0.0508
_refine_ls_R_factor_gt 0.0363
_refine_ls_shift/su_max 0.002
_refine_ls_shift/su_mean 0.000
_refine_ls_structure_factor_coef Fsqd
_refine_ls_weighting_details 'calc w=1/[\s^2^(Fo^2^)+(0.0001P)^2^+0.0000P] where P=(Fo^2^+2Fc^2^)/3'
_refine_ls_weighting_scheme calc
_refine_ls_wR_factor_gt 0.0746
_refine_ls_wR_factor_ref 0.0799
_reflns_number_gt 15870
_reflns_number_total 18949
_reflns_threshold_expression I>2\s(I)
_cod_data_source_file jo501953f_si_002.cif
_cod_data_source_block 2a
_cod_depositor_comments
;
The following automatic conversions were performed:

'_symmetry_cell_setting' value 'Monoclinic' changed to 'monoclinic'
according to
/home/saulius/struct/COD-crude-data--automatic-downloads/rss-feeds/ACS/lib/dictionaries/cif_core.dic
dictionary named 'cif_core.dic' version 2.4.2 from 2011-04-26.

Automatic conversion script
Id: cif_fix_values 2827 2014-09-09 07:05:25Z andrius 

 Adding full bibliography for 4030098.cif.
;
_cod_original_sg_symbol_H-M 'P n'
_cod_original_formula_sum 'C16 H23 O2.50 Se'
_cod_database_code 4030098

loop_
_symmetry_equiv_pos_as_xyz
'x, y, z'
'x+1/2, -y, z+1/2'

loop_
_atom_site_label
_atom_site_type_symbol
_atom_site_fract_x
_atom_site_fract_y
_atom_site_fract_z
_atom_site_U_iso_or_equiv
_atom_site_adp_type
_atom_site_occupancy
_atom_site_symmetry_multiplicity
_atom_site_calc_flag
_atom_site_refinement_flags
Se1 Se -0.26975(2) -0.11497(2) 0.299632(12) 0.01967(7) Uani 1 1 d .
Se2 Se 0.42405(2) -0.11927(2) 0.690502(12) 0.02125(7) Uani 1 1 d .
Se3 Se 0.25007(2) 0.25760(2) 0.301346(12) 0.01831(7) Uani 1 1 d .
Se4 Se 0.92967(2) 0.23532(2) 0.698220(11) 0.01711(7) Uani 1 1 d .
O11 O -0.09991(15) -0.09510(16) 0.53961(8) 0.0177(4) Uani 1 1 d .
H11 H -0.0559 -0.0467 0.5291 0.021 Uiso 1 1 d R
O12 O -0.34916(15) 0.12916(16) 0.41266(8) 0.0162(4) Uani 1 1 d .
H12 H -0.2824 0.1576 0.4211 0.019 Uiso 1 1 d R
O21 O 0.36424(16) -0.09333(17) 0.45075(8) 0.0179(4) Uani 1 1 d .
H21 H 0.4196 -0.0465 0.4613 0.021 Uiso 1 1 d R
O22 O 0.23300(15) 0.11969(15) 0.57651(8) 0.0160(4) Uani 1 1 d .
H22 H 0.2893 0.1470 0.5653 0.019 Uiso 1 1 d R
O31 O 0.40858(16) 0.21228(16) 0.53998(8) 0.0179(4) Uani 1 1 d .
H31 H 0.4539 0.1655 0.5293 0.022 Uiso 1 1 d R
O32 O 0.15845(15) 0.01320(16) 0.41188(7) 0.0164(4) Uani 1 1 d .
H32 H 0.2187 -0.0269 0.4151 0.020 Uiso 1 1 d R
O41 O 0.86385(15) 0.21184(16) 0.45821(8) 0.0170(4) Uani 1 1 d .
H41 H 0.9184 0.1637 0.4675 0.020 Uiso 1 1 d R
O42 O 0.73176(15) 0.00125(15) 0.58294(7) 0.0156(4) Uani 1 1 d .
H42 H 0.7858 -0.0265 0.5700 0.019 Uiso 1 1 d R
C11 C -0.1283(2) -0.1587(2) 0.44124(11) 0.0157(5) Uani 1 1 d .
C12 C -0.0582(3) -0.1993(3) 0.41114(13) 0.0263(7) Uani 1 1 d .
H12A H -0.0616 -0.1697 0.3740 0.032 Uiso 1 1 calc R
H12B H -0.0045 -0.2579 0.4267 0.032 Uiso 1 1 calc R
C13 C -0.1207(2) -0.1962(2) 0.50329(12) 0.0175(6) Uani 1 1 d .
C14 C -0.2352(2) -0.2456(2) 0.50886(14) 0.0233(6) Uani 1 1 d .
H14A H -0.2303 -0.2671 0.5486 0.035 Uiso 1 1 calc R
H14B H -0.2539 -0.3144 0.4846 0.035 Uiso 1 1 calc R
H14C H -0.2947 -0.1868 0.4969 0.035 Uiso 1 1 calc R
C15 C -0.0264(3) -0.2844(3) 0.52612(14) 0.0318(8) Uani 1 1 d .
H15A H -0.0270 -0.3048 0.5655 0.048 Uiso 1 1 calc R
H15B H 0.0475 -0.2506 0.5252 0.048 Uiso 1 1 calc R
H15C H -0.0393 -0.3544 0.5024 0.048 Uiso 1 1 calc R
C16 C -0.2154(2) -0.0674(2) 0.42144(12) 0.0147(5) Uani 1 1 d .
H16A H -0.2316 -0.0217 0.4513 0.018 Uiso 1 1 calc R
C17 C -0.2748(2) -0.0375(2) 0.36996(11) 0.0157(5) Uani 1 1 d .
C18 C -0.3585(2) 0.0664(2) 0.36051(11) 0.0163(5) Uani 1 1 d .
C19 C -0.3315(3) 0.1506(3) 0.31584(12) 0.0264(7) Uani 1 1 d .
H19A H -0.3857 0.2154 0.3101 0.040 Uiso 1 1 calc R
H19B H -0.3379 0.1094 0.2797 0.040 Uiso 1 1 calc R
H19C H -0.2539 0.1806 0.3293 0.040 Uiso 1 1 calc R
C21 C 0.4230(2) -0.1687(2) 0.54675(11) 0.0166(5) Uani 1 1 d .
C22 C 0.5180(2) -0.2190(3) 0.57750(13) 0.0251(6) Uani 1 1 d .
H22A H 0.5481 -0.1961 0.6159 0.030 Uiso 1 1 calc R
H22B H 0.5551 -0.2776 0.5609 0.030 Uiso 1 1 calc R
C23 C 0.3724(2) -0.1989(2) 0.48401(12) 0.0181(6) Uani 1 1 d .
C24 C 0.4409(3) -0.2867(3) 0.45892(14) 0.0311(7) Uani 1 1 d .
H24A H 0.5170 -0.2553 0.4605 0.047 Uiso 1 1 calc R
H24B H 0.4021 -0.3023 0.4192 0.047 Uiso 1 1 calc R
H24C H 0.4477 -0.3590 0.4809 0.047 Uiso 1 1 calc R
C25 C 0.2499(2) -0.2426(2) 0.47654(14) 0.0238(6) Uani 1 1 d .
H25A H 0.2150 -0.2530 0.4359 0.036 Uiso 1 1 calc R
H25B H 0.2059 -0.1857 0.4926 0.036 Uiso 1 1 calc R
H25C H 0.2505 -0.3169 0.4963 0.036 Uiso 1 1 calc R
C26 C 0.3587(2) -0.0772(2) 0.56822(12) 0.0155(5) Uani 1 1 d .
H26A H 0.3135 -0.0314 0.5386 0.019 Uiso 1 1 calc R
C27 C 0.3497(2) -0.0442(2) 0.62025(11) 0.0152(5) Uani 1 1 d .
C28 C 0.2751(2) 0.0594(2) 0.62893(11) 0.0152(5) Uani 1 1 d .
C29 C 0.3445(2) 0.1453(2) 0.67224(12) 0.0215(6) Uani 1 1 d .
H29A H 0.4088 0.1746 0.6580 0.032 Uiso 1 1 calc R
H29B H 0.3732 0.1058 0.7087 0.032 Uiso 1 1 calc R
H29C H 0.2958 0.2104 0.6776 0.032 Uiso 1 1 calc R
C31 C 0.3878(2) 0.2929(2) 0.44509(11) 0.0167(5) Uani 1 1 d .
C32 C 0.4571(2) 0.3399(3) 0.41515(13) 0.0249(6) Uani 1 1 d .
H32A H 0.4498 0.3185 0.3765 0.030 Uiso 1 1 calc R
H32B H 0.5133 0.3947 0.4326 0.030 Uiso 1 1 calc R
C33 C 0.4015(2) 0.3200(2) 0.50838(11) 0.0155(5) Uani 1 1 d .
C34 C 0.2948(3) 0.3813(3) 0.51642(14) 0.0284(7) Uani 1 1 d .
H34A H 0.2283 0.3318 0.5020 0.043 Uiso 1 1 calc R
H34B H 0.2853 0.4548 0.4954 0.043 Uiso 1 1 calc R
H34C H 0.3020 0.3967 0.5570 0.043 Uiso 1 1 calc R
C35 C 0.5069(3) 0.3911(3) 0.53589(13) 0.0293(7) Uani 1 1 d .
H35A H 0.5091 0.4034 0.5763 0.044 Uiso 1 1 calc R
H35B H 0.5038 0.4664 0.5167 0.044 Uiso 1 1 calc R
H35C H 0.5755 0.3492 0.5324 0.044 Uiso 1 1 calc R
C36 C 0.2968(2) 0.2065(2) 0.42270(12) 0.0171(6) Uani 1 1 d .
H36A H 0.2765 0.1614 0.4517 0.021 Uiso 1 1 calc R
C37 C 0.2378(2) 0.1791(2) 0.37058(11) 0.0160(5) Uani 1 1 d .
C38 C 0.1498(2) 0.0785(2) 0.36037(11) 0.0161(5) Uani 1 1 d .
C39 C 0.0288(2) 0.1277(2) 0.34593(12) 0.0197(6) Uani 1 1 d .
H39A H -0.0261 0.0636 0.3399 0.030 Uiso 1 1 calc R
H39B H 0.0174 0.1745 0.3112 0.030 Uiso 1 1 calc R
H39C H 0.0177 0.1763 0.3775 0.030 Uiso 1 1 calc R
C41 C 0.9380(2) 0.2781(2) 0.55561(11) 0.0155(5) Uani 1 1 d .
C42 C 1.0366(2) 0.3178(2) 0.58653(12) 0.0195(6) Uani 1 1 d .
H42A H 1.0646 0.2916 0.6246 0.023 Uiso 1 1 calc R
H42B H 1.0792 0.3725 0.5706 0.023 Uiso 1 1 calc R
C43 C 0.8927(2) 0.3146(2) 0.49326(11) 0.0160(5) Uani 1 1 d .
C44 C 0.9760(3) 0.3843(3) 0.46787(13) 0.0268(7) Uani 1 1 d .
H44A H 0.9390 0.4070 0.4288 0.040 Uiso 1 1 calc R
H44B H 1.0430 0.3366 0.4676 0.040 Uiso 1 1 calc R
H44C H 0.9995 0.4540 0.4909 0.040 Uiso 1 1 calc R
C45 C 0.7824(3) 0.3807(3) 0.48753(13) 0.0264(7) Uani 1 1 d .
H45A H 0.7496 0.3979 0.4472 0.040 Uiso 1 1 calc R
H45B H 0.7974 0.4536 0.5090 0.040 Uiso 1 1 calc R
H45C H 0.7288 0.3336 0.5027 0.040 Uiso 1 1 calc R
C46 C 0.8646(2) 0.1928(2) 0.57612(11) 0.0142(5) Uani 1 1 d .
H46A H 0.8156 0.1514 0.5460 0.017 Uiso 1 1 calc R
C47 C 0.8525(2) 0.1619(2) 0.62708(11) 0.0139(5) Uani 1 1 d .
C48 C 0.7741(2) 0.0619(2) 0.63561(11) 0.0160(5) Uani 1 1 d .
C49 C 0.6675(2) 0.1075(2) 0.65270(12) 0.0213(6) Uani 1 1 d .
H49A H 0.6184 0.0421 0.6570 0.032 Uiso 1 1 calc R
H49B H 0.6259 0.1600 0.6231 0.032 Uiso 1 1 calc R
H49C H 0.6902 0.1495 0.6889 0.032 Uiso 1 1 calc R
C110 C -0.4811(2) 0.0236(3) 0.34387(13) 0.0243(6) Uani 1 1 d .
H11A H -0.5329 0.0903 0.3370 0.036 Uiso 1 1 calc R
H11B H -0.4970 -0.0238 0.3748 0.036 Uiso 1 1 calc R
H11C H -0.4924 -0.0233 0.3091 0.036 Uiso 1 1 calc R
C111 C -0.2943(2) -0.2727(2) 0.31863(11) 0.0185(5) Uani 1 1 d .
C112 C -0.2279(3) -0.3615(3) 0.30332(13) 0.0221(7) Uani 1 1 d .
H11D H -0.1675 -0.3420 0.2860 0.026 Uiso 1 1 calc R
C113 C -0.2484(3) -0.4749(3) 0.31284(14) 0.0331(8) Uani 1 1 d .
H11E H -0.2020 -0.5338 0.3026 0.040 Uiso 1 1 calc R
C114 C -0.3372(3) -0.5048(3) 0.33760(13) 0.0306(7) Uani 1 1 d .
H11F H -0.3520 -0.5841 0.3437 0.037 Uiso 1 1 calc R
C115 C -0.4046(3) -0.4184(3) 0.35347(13) 0.0272(7) Uani 1 1 d .
H11G H -0.4649 -0.4386 0.3708 0.033 Uiso 1 1 calc R
C116 C -0.3831(3) -0.3025(2) 0.34374(12) 0.0225(6) Uani 1 1 d .
H11H H -0.4290 -0.2434 0.3543 0.027 Uiso 1 1 calc R
C210 C 0.1700(2) 0.0164(2) 0.64728(12) 0.0203(6) Uani 1 1 d .
H21A H 0.1246 0.0830 0.6542 0.030 Uiso 1 1 calc R
H21B H 0.1936 -0.0292 0.6823 0.030 Uiso 1 1 calc R
H21C H 0.1242 -0.0323 0.6171 0.030 Uiso 1 1 calc R
C211 C 0.3751(2) -0.2774(2) 0.67559(11) 0.0190(6) Uani 1 1 d .
C212 C 0.2638(3) -0.3048(2) 0.64725(13) 0.0231(6) Uani 1 1 d .
H21D H 0.2115 -0.2450 0.6317 0.028 Uiso 1 1 calc R
C213 C 0.2299(3) -0.4201(3) 0.64200(13) 0.0263(7) Uani 1 1 d .
H21E H 0.1547 -0.4395 0.6220 0.032 Uiso 1 1 calc R
C214 C 0.3054(3) -0.5069(3) 0.66578(13) 0.0306(7) Uani 1 1 d .
H21F H 0.2811 -0.5856 0.6630 0.037 Uiso 1 1 calc R
C215 C 0.4152(3) -0.4799(3) 0.69332(15) 0.0345(8) Uani 1 1 d .
H21G H 0.4678 -0.5397 0.7086 0.041 Uiso 1 1 calc R
C216 C 0.4489(3) -0.3637(3) 0.69867(13) 0.0226(7) Uani 1 1 d .
H21H H 0.5242 -0.3444 0.7186 0.027 Uiso 1 1 calc R
C310 C 0.1705(3) -0.0037(2) 0.31426(12) 0.0224(6) Uani 1 1 d .
H31A H 0.2473 -0.0364 0.3260 0.034 Uiso 1 1 calc R
H31B H 0.1629 0.0391 0.2785 0.034 Uiso 1 1 calc R
H31C H 0.1144 -0.0667 0.3087 0.034 Uiso 1 1 calc R
C311 C 0.2117(2) 0.4139(2) 0.31767(11) 0.0173(5) Uani 1 1 d .
C312 C 0.2615(3) 0.5038(3) 0.29401(14) 0.0279(7) Uani 1 1 d .
H31D H 0.3199 0.4880 0.2748 0.033 Uiso 1 1 calc R
C313 C 0.2250(3) 0.6185(3) 0.29858(15) 0.0326(8) Uani 1 1 d .
H31E H 0.2583 0.6802 0.2820 0.039 Uiso 1 1 calc R
C314 C 0.1417(3) 0.6418(3) 0.32690(13) 0.0300(7) Uani 1 1 d .
H31F H 0.1170 0.7194 0.3297 0.036 Uiso 1 1 calc R
C315 C 0.0932(3) 0.5514(3) 0.35159(13) 0.0251(6) Uani 1 1 d .
H31G H 0.0362 0.5679 0.3717 0.030 Uiso 1 1 calc R
C316 C 0.1276(2) 0.4384(2) 0.34698(12) 0.0203(6) Uani 1 1 d .
H31H H 0.0941 0.3772 0.3637 0.024 Uiso 1 1 calc R
C410 C 0.8379(3) -0.0254(2) 0.67929(12) 0.0240(6) Uani 1 1 d .
H41A H 0.9052 -0.0536 0.6673 0.036 Uiso 1 1 calc R
H41B H 0.7877 -0.0909 0.6820 0.036 Uiso 1 1 calc R
H41C H 0.8618 0.0124 0.7166 0.036 Uiso 1 1 calc R
C411 C 0.8905(2) 0.3946(2) 0.67983(11) 0.0173(5) Uani 1 1 d .
C412 C 0.7815(3) 0.4277(2) 0.65232(12) 0.0219(6) Uani 1 1 d .
H41D H 0.7249 0.3703 0.6392 0.026 Uiso 1 1 calc R
C413 C 0.7543(3) 0.5449(3) 0.64368(13) 0.0319(7) Uani 1 1 d .
H41E H 0.6795 0.5672 0.6244 0.038 Uiso 1 1 calc R
C414 C 0.8360(3) 0.6290(3) 0.66311(14) 0.0357(8) Uani 1 1 d .
H41F H 0.8169 0.7089 0.6579 0.043 Uiso 1 1 calc R
C415 C 0.9458(3) 0.5961(3) 0.69025(16) 0.0369(9) Uani 1 1 d .
H41G H 1.0022 0.6537 0.7033 0.044 Uiso 1 1 calc R
C416 C 0.9739(3) 0.4787(3) 0.69853(13) 0.0257(7) Uani 1 1 d .
H41H H 1.0494 0.4563 0.7168 0.031 Uiso 1 1 calc R
O1W O -0.45584(15) 0.05798(16) 0.49691(8) 0.0177(4) Uani 1 1 d .
H1W1 H -0.4234 0.0869 0.4725 0.021 Uiso 1 1 d R
H2W1 H -0.4015 0.0306 0.5226 0.021 Uiso 1 1 d R
O2W O 0.04114(15) 0.05561(16) 0.49601(8) 0.0185(4) Uani 1 1 d .
H1W2 H 0.0916 0.0882 0.5219 0.022 Uiso 1 1 d R
H2W2 H 0.0747 0.0339 0.4705 0.022 Uiso 1 1 d R

loop_
_atom_site_aniso_label
_atom_site_aniso_U_11
_atom_site_aniso_U_22
_atom_site_aniso_U_33
_atom_site_aniso_U_23
_atom_site_aniso_U_13
_atom_site_aniso_U_12
Se1 0.03212(19) 0.01635(13) 0.01186(13) -0.00094(12) 0.00785(13) -0.00177(12)
Se2 0.02809(16) 0.01868(14) 0.01268(15) 0.00338(12) -0.00380(12) -0.00672(13)
Se3 0.02541(17) 0.01814(14) 0.01319(14) 0.00300(12) 0.00818(12) 0.00596(12)
Se4 0.02130(15) 0.01626(12) 0.01147(15) -0.00168(12) -0.00075(11) 0.00180(13)
O11 0.0174(10) 0.0202(10) 0.0152(9) -0.0019(8) 0.0033(7) -0.0042(7)
O12 0.0152(9) 0.0166(9) 0.0163(9) -0.0057(7) 0.0031(7) -0.0013(7)
O21 0.0172(10) 0.0207(10) 0.0147(9) 0.0023(8) 0.0015(7) 0.0003(7)
O22 0.0178(9) 0.0165(9) 0.0143(9) 0.0032(7) 0.0049(7) 0.0013(7)
O31 0.0204(10) 0.0168(10) 0.0180(10) 0.0041(8) 0.0075(8) 0.0016(8)
O32 0.0169(10) 0.0175(10) 0.0153(9) 0.0045(7) 0.0048(7) 0.0020(7)
O41 0.0159(10) 0.0188(10) 0.0155(9) -0.0014(8) 0.0021(7) 0.0003(7)
O42 0.0168(9) 0.0159(9) 0.0137(9) -0.0035(7) 0.0031(7) -0.0014(7)
C11 0.0156(13) 0.0140(12) 0.0164(13) -0.0047(10) 0.0015(10) -0.0005(10)
C12 0.0243(16) 0.0313(17) 0.0219(15) -0.0066(13) 0.0028(12) 0.0046(12)
C13 0.0185(14) 0.0136(12) 0.0202(14) -0.0001(10) 0.0043(11) 0.0042(10)
C14 0.0222(15) 0.0180(15) 0.0301(16) 0.0011(12) 0.0068(12) -0.0026(11)
C15 0.0344(19) 0.0305(18) 0.0324(18) 0.0103(14) 0.0112(14) 0.0179(14)
C16 0.0178(14) 0.0122(12) 0.0156(13) -0.0041(10) 0.0068(11) -0.0001(10)
C17 0.0192(14) 0.0145(12) 0.0146(12) -0.0021(10) 0.0067(10) -0.0032(10)
C18 0.0214(14) 0.0145(12) 0.0125(12) -0.0018(10) 0.0029(10) 0.0025(10)
C19 0.045(2) 0.0178(14) 0.0168(14) 0.0036(11) 0.0091(13) 0.0026(13)
C21 0.0167(13) 0.0155(13) 0.0187(13) 0.0045(10) 0.0063(10) -0.0022(10)
C22 0.0212(15) 0.0300(16) 0.0246(15) 0.0076(13) 0.0065(12) 0.0067(12)
C23 0.0186(14) 0.0144(13) 0.0214(14) 0.0004(11) 0.0052(11) 0.0042(10)
C24 0.0311(18) 0.0274(17) 0.0337(18) -0.0095(14) 0.0056(14) 0.0088(13)
C25 0.0228(16) 0.0166(15) 0.0311(17) -0.0025(12) 0.0046(13) -0.0028(11)
C26 0.0156(13) 0.0158(13) 0.0141(13) 0.0051(10) 0.0011(10) -0.0011(10)
C27 0.0154(13) 0.0145(12) 0.0150(12) 0.0030(10) 0.0023(10) -0.0034(10)
C28 0.0194(14) 0.0162(13) 0.0104(12) 0.0024(10) 0.0046(10) -0.0006(10)
C29 0.0278(16) 0.0198(14) 0.0174(13) -0.0031(11) 0.0061(12) -0.0054(11)
C31 0.0160(13) 0.0171(13) 0.0171(13) 0.0057(10) 0.0042(10) 0.0018(10)
C32 0.0211(15) 0.0301(16) 0.0218(15) 0.0072(13) 0.0021(12) -0.0034(12)
C33 0.0156(13) 0.0123(12) 0.0183(13) -0.0003(10) 0.0029(10) -0.0009(10)
C34 0.0293(17) 0.0250(16) 0.0310(17) -0.0007(13) 0.0072(13) 0.0093(13)
C35 0.0270(17) 0.0365(18) 0.0240(16) -0.0042(14) 0.0051(13) -0.0164(13)
C36 0.0183(14) 0.0154(13) 0.0197(14) 0.0044(11) 0.0089(11) 0.0014(10)
C37 0.0178(13) 0.0157(13) 0.0168(13) 0.0059(10) 0.0086(10) 0.0049(10)
C38 0.0184(13) 0.0194(13) 0.0100(12) 0.0034(10) 0.0023(10) 0.0025(10)
C39 0.0179(14) 0.0231(14) 0.0170(13) -0.0020(11) 0.0017(10) -0.0003(11)
C41 0.0156(13) 0.0158(12) 0.0167(13) -0.0031(10) 0.0069(10) -0.0006(10)
C42 0.0176(14) 0.0221(14) 0.0205(14) -0.0051(11) 0.0077(11) -0.0038(11)
C43 0.0192(14) 0.0135(12) 0.0150(13) 0.0002(10) 0.0031(10) 0.0004(10)
C44 0.0268(16) 0.0287(16) 0.0259(16) 0.0021(13) 0.0079(13) -0.0076(13)
C45 0.0269(16) 0.0288(16) 0.0238(15) 0.0035(13) 0.0062(12) 0.0113(13)
C46 0.0133(13) 0.0153(12) 0.0124(12) -0.0022(10) 0.0002(10) -0.0012(10)
C47 0.0133(12) 0.0120(12) 0.0154(12) -0.0021(10) 0.0012(10) 0.0027(9)
C48 0.0185(14) 0.0181(13) 0.0109(12) -0.0003(10) 0.0022(10) -0.0012(10)
C49 0.0228(15) 0.0221(14) 0.0214(14) -0.0019(11) 0.0100(11) -0.0024(11)
C110 0.0186(14) 0.0251(15) 0.0251(15) -0.0047(12) -0.0031(11) 0.0013(11)
C111 0.0261(15) 0.0162(12) 0.0112(12) -0.0023(10) 0.0006(11) -0.0020(11)
C112 0.0263(17) 0.0211(15) 0.0181(14) -0.0014(12) 0.0038(13) 0.0098(12)
C113 0.041(2) 0.0249(16) 0.0299(19) -0.0023(13) 0.0002(15) 0.0115(15)
C114 0.051(2) 0.0143(14) 0.0233(15) 0.0017(12) 0.0021(14) -0.0001(13)
C115 0.0410(19) 0.0196(14) 0.0216(15) 0.0005(12) 0.0086(13) -0.0031(13)
C116 0.0313(17) 0.0200(14) 0.0172(14) -0.0021(11) 0.0076(12) 0.0000(12)
C210 0.0230(15) 0.0208(14) 0.0188(14) -0.0007(11) 0.0088(11) -0.0027(11)
C211 0.0253(15) 0.0205(13) 0.0108(12) 0.0047(11) 0.0033(11) -0.0050(11)
C212 0.0238(15) 0.0180(14) 0.0264(15) 0.0011(12) 0.0036(12) -0.0033(11)
C213 0.0325(18) 0.0211(15) 0.0258(16) -0.0008(12) 0.0081(13) -0.0068(12)
C214 0.051(2) 0.0151(14) 0.0251(16) 0.0026(12) 0.0081(15) -0.0024(13)
C215 0.047(2) 0.0214(15) 0.0293(18) 0.0081(14) -0.0019(15) 0.0062(15)
C216 0.0305(19) 0.0193(14) 0.0152(15) 0.0026(12) -0.0003(13) -0.0012(12)
C310 0.0323(17) 0.0177(14) 0.0158(13) -0.0022(11) 0.0026(12) 0.0031(12)
C311 0.0208(14) 0.0172(13) 0.0130(12) 0.0021(10) 0.0022(10) 0.0010(10)
C312 0.0332(18) 0.0273(16) 0.0258(16) 0.0030(13) 0.0125(14) -0.0028(14)
C313 0.058(2) 0.0178(14) 0.0263(16) 0.0013(14) 0.0194(16) -0.0077(15)
C314 0.050(2) 0.0151(14) 0.0264(17) -0.0009(12) 0.0113(15) 0.0027(13)
C315 0.0296(16) 0.0219(15) 0.0259(16) -0.0035(12) 0.0109(13) 0.0031(12)
C316 0.0270(16) 0.0167(13) 0.0193(14) 0.0022(11) 0.0097(12) 0.0026(11)
C410 0.0364(18) 0.0157(14) 0.0181(14) 0.0020(11) 0.0025(12) 0.0003(12)
C411 0.0251(14) 0.0153(13) 0.0126(12) -0.0018(10) 0.0064(11) -0.0019(10)
C412 0.0269(16) 0.0146(13) 0.0221(15) -0.0025(11) 0.0017(12) 0.0003(11)
C413 0.047(2) 0.0217(15) 0.0236(16) 0.0003(12) 0.0026(14) 0.0080(14)
C414 0.070(3) 0.0120(14) 0.0273(17) -0.0004(12) 0.0152(17) 0.0033(15)
C415 0.061(3) 0.0188(15) 0.035(2) -0.0095(15) 0.0212(18) -0.0158(16)
C416 0.0283(17) 0.0273(16) 0.0230(16) -0.0054(13) 0.0091(13) -0.0049(13)
O1W 0.0170(10) 0.0225(10) 0.0140(9) 0.0032(8) 0.0041(8) 0.0015(7)
O2W 0.0180(10) 0.0228(10) 0.0157(9) -0.0031(8) 0.0058(8) -0.0003(7)

loop_
_atom_type_symbol
_atom_type_description
_atom_type_scat_dispersion_real
_atom_type_scat_dispersion_imag
_atom_type_scat_source
C C 0.0033 0.0016 'International Tables Vol C Tables 4.2.6.8 and 6.1.1.4'
H H 0.0000 0.0000 'International Tables Vol C Tables 4.2.6.8 and 6.1.1.4'
O O 0.0106 0.0060 'International Tables Vol C Tables 4.2.6.8 and 6.1.1.4'
Se Se -0.0929 2.2259 'International Tables Vol C Tables 4.2.6.8 and 6.1.1.4'

loop_
_geom_angle_atom_site_label_1
_geom_angle_atom_site_label_2
_geom_angle_atom_site_label_3
_geom_angle
C111 Se1 C17 100.88(11)
C211 Se2 C27 101.60(11)
C311 Se3 C37 100.86(11)
C411 Se4 C47 99.80(11)
C13 O11 H11 112.3
C18 O12 H12 106.1
C23 O21 H21 114.9
C28 O22 H22 108.6
C33 O31 H31 110.2
C38 O32 H32 104.4
C43 O41 H41 108.3
C48 O42 H42 111.4
C12 C11 C16 124.7(3)
C12 C11 C13 122.3(3)
C16 C11 C13 112.8(2)
C11 C12 H12A 120.0
C11 C12 H12B 120.0
H12A C12 H12B 120.0
O11 C13 C15 108.0(2)
O11 C13 C14 106.1(2)
C15 C13 C14 109.5(2)
O11 C13 C11 109.0(2)
C15 C13 C11 113.9(2)
C14 C13 C11 110.0(2)
C13 C14 H14A 109.5
C13 C14 H14B 109.5
H14A C14 H14B 109.5
C13 C14 H14C 109.5
H14A C14 H14C 109.5
H14B C14 H14C 109.5
C13 C15 H15A 109.5
C13 C15 H15B 109.5
H15A C15 H15B 109.5
C13 C15 H15C 109.5
H15A C15 H15C 109.5
H15B C15 H15C 109.5
C17 C16 C11 132.2(3)
C17 C16 H16A 113.9
C11 C16 H16A 113.9
C16 C17 C18 121.9(2)
C16 C17 Se1 125.6(2)
C18 C17 Se1 112.48(17)
O12 C18 C110 105.3(2)
O12 C18 C19 108.2(2)
C110 C18 C19 111.8(2)
O12 C18 C17 110.3(2)
C110 C18 C17 110.4(2)
C19 C18 C17 110.6(2)
C18 C19 H19A 109.5
C18 C19 H19B 109.5
H19A C19 H19B 109.5
C18 C19 H19C 109.5
H19A C19 H19C 109.5
H19B C19 H19C 109.5
C22 C21 C26 124.5(3)
C22 C21 C23 122.5(3)
C26 C21 C23 112.9(2)
C21 C22 H22A 120.0
C21 C22 H22B 120.0
H22A C22 H22B 120.0
O21 C23 C24 108.0(2)
O21 C23 C25 105.9(2)
C24 C23 C25 109.7(2)
O21 C23 C21 108.4(2)
C24 C23 C21 114.6(2)
C25 C23 C21 109.8(2)
C23 C24 H24A 109.5
C23 C24 H24B 109.5
H24A C24 H24B 109.5
C23 C24 H24C 109.5
H24A C24 H24C 109.5
H24B C24 H24C 109.5
C23 C25 H25A 109.5
C23 C25 H25B 109.5
H25A C25 H25B 109.5
C23 C25 H25C 109.5
H25A C25 H25C 109.5
H25B C25 H25C 109.5
C27 C26 C21 134.2(2)
C27 C26 H26A 112.9
C21 C26 H26A 112.9
C26 C27 C28 121.7(2)
C26 C27 Se2 125.0(2)
C28 C27 Se2 113.20(17)
O22 C28 C210 105.6(2)
O22 C28 C29 108.2(2)
C210 C28 C29 111.7(2)
O22 C28 C27 110.7(2)
C210 C28 C27 110.1(2)
C29 C28 C27 110.4(2)
C28 C29 H29A 109.5
C28 C29 H29B 109.5
H29A C29 H29B 109.5
C28 C29 H29C 109.5
H29A C29 H29C 109.5
H29B C29 H29C 109.5
C32 C31 C36 125.2(3)
C32 C31 C33 121.5(3)
C36 C31 C33 113.3(2)
C31 C32 H32A 120.0
C31 C32 H32B 120.0
H32A C32 H32B 120.0
O31 C33 C34 106.1(2)
O31 C33 C35 106.9(2)
C34 C33 C35 109.9(2)
O31 C33 C31 109.3(2)
C34 C33 C31 109.1(2)
C35 C33 C31 115.2(2)
C33 C34 H34A 109.5
C33 C34 H34B 109.5
H34A C34 H34B 109.5
C33 C34 H34C 109.5
H34A C34 H34C 109.5
H34B C34 H34C 109.5
C33 C35 H35A 109.5
C33 C35 H35B 109.5
H35A C35 H35B 109.5
C33 C35 H35C 109.5
H35A C35 H35C 109.5
H35B C35 H35C 109.5
C37 C36 C31 133.5(3)
C37 C36 H36A 113.3
C31 C36 H36A 113.3
C36 C37 C38 121.4(2)
C36 C37 Se3 125.0(2)
C38 C37 Se3 113.59(18)
O32 C38 C310 108.4(2)
O32 C38 C39 105.1(2)
C310 C38 C39 112.0(2)
O32 C38 C37 110.3(2)
C310 C38 C37 110.8(2)
C39 C38 C37 110.0(2)
C38 C39 H39A 109.5
C38 C39 H39B 109.5
H39A C39 H39B 109.5
C38 C39 H39C 109.5
H39A C39 H39C 109.5
H39B C39 H39C 109.5
C42 C41 C46 124.6(3)
C42 C41 C43 121.4(2)
C46 C41 C43 114.0(2)
C41 C42 H42A 120.0
C41 C42 H42B 120.0
H42A C42 H42B 120.0
O41 C43 C45 105.8(2)
O41 C43 C44 106.6(2)
C45 C43 C44 110.4(2)
O41 C43 C41 109.3(2)
C45 C43 C41 109.3(2)
C44 C43 C41 115.0(2)
C43 C44 H44A 109.5
C43 C44 H44B 109.5
H44A C44 H44B 109.5
C43 C44 H44C 109.5
H44A C44 H44C 109.5
H44B C44 H44C 109.5
C43 C45 H45A 109.5
C43 C45 H45B 109.5
H45A C45 H45B 109.5
C43 C45 H45C 109.5
H45A C45 H45C 109.5
H45B C45 H45C 109.5
C47 C46 C41 134.0(2)
C47 C46 H46A 113.0
C41 C46 H46A 113.0
C46 C47 C48 122.3(2)
C46 C47 Se4 124.8(2)
C48 C47 Se4 112.95(18)
O42 C48 C410 107.9(2)
O42 C48 C49 105.0(2)
C410 C48 C49 111.0(2)
O42 C48 C47 110.4(2)
C410 C48 C47 111.1(2)
C49 C48 C47 111.3(2)
C48 C49 H49A 109.5
C48 C49 H49B 109.5
H49A C49 H49B 109.5
C48 C49 H49C 109.5
H49A C49 H49C 109.5
H49B C49 H49C 109.5
C18 C110 H11A 109.5
C18 C110 H11B 109.5
H11A C110 H11B 109.5
C18 C110 H11C 109.5
H11A C110 H11C 109.5
H11B C110 H11C 109.5
C116 C111 C112 118.8(3)
C116 C111 Se1 121.1(2)
C112 C111 Se1 119.9(2)
C113 C112 C111 121.2(3)
C113 C112 H11D 119.4
C111 C112 H11D 119.4
C112 C113 C114 120.0(3)
C112 C113 H11E 120.0
C114 C113 H11E 120.0
C113 C114 C115 120.1(3)
C113 C114 H11F 119.9
C115 C114 H11F 119.9
C116 C115 C114 119.5(3)
C116 C115 H11G 120.2
C114 C115 H11G 120.2
C115 C116 C111 120.3(3)
C115 C116 H11H 119.8
C111 C116 H11H 119.8
C28 C210 H21A 109.5
C28 C210 H21B 109.5
H21A C210 H21B 109.5
C28 C210 H21C 109.5
H21A C210 H21C 109.5
H21B C210 H21C 109.5
C216 C211 C212 119.9(3)
C216 C211 Se2 118.1(2)
C212 C211 Se2 121.7(2)
C213 C212 C211 119.4(3)
C213 C212 H21D 120.3
C211 C212 H21D 120.3
C214 C213 C212 120.2(3)
C214 C213 H21E 119.9
C212 C213 H21E 119.9
C215 C214 C213 120.3(3)
C215 C214 H21F 119.8
C213 C214 H21F 119.8
C214 C215 C216 119.3(3)
C214 C215 H21G 120.4
C216 C215 H21G 120.4
C211 C216 C215 120.9(3)
C211 C216 H21H 119.6
C215 C216 H21H 119.6
C38 C310 H31A 109.5
C38 C310 H31B 109.5
H31A C310 H31B 109.5
C38 C310 H31C 109.5
H31A C310 H31C 109.5
H31B C310 H31C 109.5
C312 C311 C316 119.7(3)
C312 C311 Se3 117.8(2)
C316 C311 Se3 122.2(2)
C311 C312 C313 119.7(3)
C311 C312 H31D 120.1
C313 C312 H31D 120.1
C314 C313 C312 120.3(3)
C314 C313 H31E 119.9
C312 C313 H31E 119.9
C313 C314 C315 120.0(3)
C313 C314 H31F 120.0
C315 C314 H31F 120.0
C316 C315 C314 120.3(3)
C316 C315 H31G 119.9
C314 C315 H31G 119.9
C315 C316 C311 120.1(3)
C315 C316 H31H 120.0
C311 C316 H31H 120.0
C48 C410 H41A 109.5
C48 C410 H41B 109.5
H41A C410 H41B 109.5
C48 C410 H41C 109.5
H41A C410 H41C 109.5
H41B C410 H41C 109.5
C412 C411 C416 119.9(3)
C412 C411 Se4 122.0(2)
C416 C411 Se4 117.9(2)
C411 C412 C413 120.2(3)
C411 C412 H41D 119.9
C413 C412 H41D 119.9
C414 C413 C412 120.2(3)
C414 C413 H41E 119.9
C412 C413 H41E 119.9
C413 C414 C415 119.7(3)
C413 C414 H41F 120.1
C415 C414 H41F 120.1
C414 C415 C416 120.3(3)
C414 C415 H41G 119.8
C416 C415 H41G 119.8
C411 C416 C415 119.5(3)
C411 C416 H41H 120.2
C415 C416 H41H 120.2
H1W1 O1W H2W1 104.3
H1W2 O2W H2W2 106.2

loop_
_geom_bond_atom_site_label_1
_geom_bond_atom_site_label_2
_geom_bond_distance
Se1 C111 1.914(3)
Se1 C17 1.932(3)
Se2 C211 1.923(3)
Se2 C27 1.927(3)
Se3 C311 1.923(3)
Se3 C37 1.937(3)
Se4 C411 1.920(3)
Se4 C47 1.944(3)
O11 C13 1.444(3)
O11 H11 0.8499
O12 C18 1.433(3)
O12 H12 0.8499
O21 C23 1.448(3)
O21 H21 0.8500
O22 C28 1.428(3)
O22 H22 0.8499
O31 C33 1.448(3)
O31 H31 0.8501
O32 C38 1.436(3)
O32 H32 0.8499
O41 C43 1.449(3)
O41 H41 0.8500
O42 C48 1.435(3)
O42 H42 0.8501
C11 C12 1.325(4)
C11 C16 1.484(4)
C11 C13 1.541(4)
C12 H12A 0.9500
C12 H12B 0.9500
C13 C15 1.529(4)
C13 C14 1.531(4)
C14 H14A 0.9800
C14 H14B 0.9800
C14 H14C 0.9800
C15 H15A 0.9800
C15 H15B 0.9800
C15 H15C 0.9800
C16 C17 1.326(4)
C16 H16A 0.9500
C17 C18 1.549(4)
C18 C110 1.524(4)
C18 C19 1.541(4)
C19 H19A 0.9800
C19 H19B 0.9800
C19 H19C 0.9800
C21 C22 1.343(4)
C21 C26 1.475(4)
C21 C23 1.534(4)
C22 H22A 0.9500
C22 H22B 0.9500
C23 C24 1.520(4)
C23 C25 1.533(4)
C24 H24A 0.9800
C24 H24B 0.9800
C24 H24C 0.9800
C25 H25A 0.9800
C25 H25B 0.9800
C25 H25C 0.9800
C26 C27 1.341(4)
C26 H26A 0.9500
C27 C28 1.540(4)
C28 C210 1.523(4)
C28 C29 1.537(4)
C29 H29A 0.9800
C29 H29B 0.9800
C29 H29C 0.9800
C31 C32 1.342(4)
C31 C36 1.487(4)
C31 C33 1.530(4)
C32 H32A 0.9500
C32 H32B 0.9500
C33 C34 1.522(4)
C33 C35 1.529(4)
C34 H34A 0.9800
C34 H34B 0.9800
C34 H34C 0.9800
C35 H35A 0.9800
C35 H35B 0.9800
C35 H35C 0.9800
C36 C37 1.329(4)
C36 H36A 0.9500
C37 C38 1.552(4)
C38 C310 1.526(4)
C38 C39 1.530(4)
C39 H39A 0.9800
C39 H39B 0.9800
C39 H39C 0.9800
C41 C42 1.330(4)
C41 C46 1.484(4)
C41 C43 1.534(4)
C42 H42A 0.9500
C42 H42B 0.9500
C43 C45 1.513(4)
C43 C44 1.524(4)
C44 H44A 0.9800
C44 H44B 0.9800
C44 H44C 0.9800
C45 H45A 0.9800
C45 H45B 0.9800
C45 H45C 0.9800
C46 C47 1.322(4)
C46 H46A 0.9500
C47 C48 1.536(4)
C48 C410 1.528(4)
C48 C49 1.535(4)
C49 H49A 0.9800
C49 H49B 0.9800
C49 H49C 0.9800
C110 H11A 0.9800
C110 H11B 0.9800
C110 H11C 0.9800
C111 C116 1.394(4)
C111 C112 1.402(4)
C112 C113 1.359(4)
C112 H11D 0.9500
C113 C114 1.389(5)
C113 H11E 0.9500
C114 C115 1.396(4)
C114 H11F 0.9500
C115 C116 1.390(4)
C115 H11G 0.9500
C116 H11H 0.9500
C210 H21A 0.9800
C210 H21B 0.9800
C210 H21C 0.9800
C211 C216 1.363(4)
C211 C212 1.394(4)
C212 C213 1.386(4)
C212 H21D 0.9500
C213 C214 1.384(4)
C213 H21E 0.9500
C214 C215 1.372(5)
C214 H21F 0.9500
C215 C216 1.397(4)
C215 H21G 0.9500
C216 H21H 0.9500
C310 H31A 0.9800
C310 H31B 0.9800
C310 H31C 0.9800
C311 C312 1.387(4)
C311 C316 1.398(4)
C312 C313 1.405(4)
C312 H31D 0.9500
C313 C314 1.370(5)
C313 H31E 0.9500
C314 C315 1.395(4)
C314 H31F 0.9500
C315 C316 1.379(4)
C315 H31G 0.9500
C316 H31H 0.9500
C410 H41A 0.9800
C410 H41B 0.9800
C410 H41C 0.9800
C411 C412 1.381(4)
C411 C416 1.394(4)
C412 C413 1.394(4)
C412 H41D 0.9500
C413 C414 1.382(5)
C413 H41E 0.9500
C414 C415 1.387(5)
C414 H41F 0.9500
C415 C416 1.397(4)
C415 H41G 0.9500
C416 H41H 0.9500
O1W H1W1 0.8499
O1W H2W1 0.8500
O2W H1W2 0.8501
O2W H2W2 0.8501

loop_
_geom_hbond_atom_site_label_D
_geom_hbond_atom_site_label_H
_geom_hbond_atom_site_label_A
_geom_hbond_site_symmetry_A
_geom_hbond_distance_DH
_geom_hbond_distance_HA
_geom_hbond_distance_DA
_geom_hbond_angle_DHA
O11 H11 O2W 1_555 0.850 1.961 2.806(3) 173
O12 H12 O41 1_455 0.850 1.889 2.721(3) 166
O21 H21 O1W 1_655 0.850 1.960 2.804(3) 172
O22 H22 O31 1_555 0.850 1.853 2.702(3) 178
O31 H31 O1W 1_655 0.850 1.934 2.780(3) 173
O32 H32 O21 1_555 0.850 1.925 2.733(3) 158
O41 H41 O2W 1_655 0.850 1.934 2.782(3) 175
O42 H42 O11 1_655 0.850 1.884 2.733(3) 177
O1W H1W1 O12 1_555 0.850 1.934 2.777(3) 171
O1W H2W1 O42 1_455 0.850 1.930 2.767(3) 168
O2W H1W2 O22 1_555 0.850 1.931 2.751(3) 162
O2W H2W2 O32 1_555 0.850 1.941 2.781(3) 170

loop_
_geom_torsion_atom_site_label_1
_geom_torsion_atom_site_label_2
_geom_torsion_atom_site_label_3
_geom_torsion_atom_site_label_4
_geom_torsion
C12 C11 C13 O11 120.2(3)
C16 C11 C13 O11 -55.5(3)
C12 C11 C13 C15 -0.5(4)
C16 C11 C13 C15 -176.2(2)
C12 C11 C13 C14 -123.9(3)
C16 C11 C13 C14 60.4(3)
C12 C11 C16 C17 29.4(5)
C13 C11 C16 C17 -155.0(3)
C11 C16 C17 C18 -177.4(3)
C11 C16 C17 Se1 3.0(5)
C111 Se1 C17 C16 51.2(3)
C111 Se1 C17 C18 -128.43(18)
C16 C17 C18 O12 7.2(4)
Se1 C17 C18 O12 -173.13(16)
C16 C17 C18 C110 -108.8(3)
Se1 C17 C18 C110 70.8(2)
C16 C17 C18 C19 126.9(3)
Se1 C17 C18 C19 -53.5(3)
C22 C21 C23 O21 -123.0(3)
C26 C21 C23 O21 55.0(3)
C22 C21 C23 C24 -2.3(4)
C26 C21 C23 C24 175.8(2)
C22 C21 C23 C25 121.7(3)
C26 C21 C23 C25 -60.2(3)
C22 C21 C26 C27 -22.9(5)
C23 C21 C26 C27 159.1(3)
C21 C26 C27 C28 178.7(3)
C21 C26 C27 Se2 -2.3(5)
C211 Se2 C27 C26 -54.2(3)
C211 Se2 C27 C28 124.98(19)
C26 C27 C28 O22 -7.6(3)
Se2 C27 C28 O22 173.24(16)
C26 C27 C28 C210 108.8(3)
Se2 C27 C28 C210 -70.4(2)
C26 C27 C28 C29 -127.4(3)
Se2 C27 C28 C29 53.4(2)
C32 C31 C33 O31 -127.5(3)
C36 C31 C33 O31 49.3(3)
C32 C31 C33 C34 116.9(3)
C36 C31 C33 C34 -66.3(3)
C32 C31 C33 C35 -7.2(4)
C36 C31 C33 C35 169.6(2)
C32 C31 C36 C37 -22.7(5)
C33 C31 C36 C37 160.6(3)
C31 C36 C37 C38 177.1(3)
C31 C36 C37 Se3 -3.3(5)
C311 Se3 C37 C36 -58.3(3)
C311 Se3 C37 C38 121.24(19)
C36 C37 C38 O32 -9.6(4)
Se3 C37 C38 O32 170.84(16)
C36 C37 C38 C310 -129.6(3)
Se3 C37 C38 C310 50.8(3)
C36 C37 C38 C39 105.9(3)
Se3 C37 C38 C39 -73.7(2)
C42 C41 C43 O41 128.2(3)
C46 C41 C43 O41 -49.5(3)
C42 C41 C43 C45 -116.5(3)
C46 C41 C43 C45 65.8(3)
C42 C41 C43 C44 8.3(4)
C46 C41 C43 C44 -169.3(2)
C42 C41 C46 C47 23.6(5)
C43 C41 C46 C47 -158.8(3)
C41 C46 C47 C48 -175.1(3)
C41 C46 C47 Se4 4.8(4)
C411 Se4 C47 C46 52.4(2)
C411 Se4 C47 C48 -127.71(19)
C46 C47 C48 O42 7.7(3)
Se4 C47 C48 O42 -172.18(16)
C46 C47 C48 C410 127.4(3)
Se4 C47 C48 C410 -52.5(3)
C46 C47 C48 C49 -108.4(3)
Se4 C47 C48 C49 71.7(2)
C17 Se1 C111 C116 48.8(2)
C17 Se1 C111 C112 -136.1(2)
C116 C111 C112 C113 -0.4(4)
Se1 C111 C112 C113 -175.6(2)
C111 C112 C113 C114 0.7(5)
C112 C113 C114 C115 -0.9(5)
C113 C114 C115 C116 0.7(5)
C114 C115 C116 C111 -0.4(4)
C112 C111 C116 C115 0.2(4)
Se1 C111 C116 C115 175.3(2)
C27 Se2 C211 C216 146.0(2)
C27 Se2 C211 C212 -40.7(3)
C216 C211 C212 C213 -1.1(4)
Se2 C211 C212 C213 -174.3(2)
C211 C212 C213 C214 1.4(5)
C212 C213 C214 C215 -1.9(5)
C213 C214 C215 C216 2.0(5)
C212 C211 C216 C215 1.3(5)
Se2 C211 C216 C215 174.7(3)
C214 C215 C216 C211 -1.8(5)
C37 Se3 C311 C312 149.1(2)
C37 Se3 C311 C316 -37.9(3)
C316 C311 C312 C313 -1.5(5)
Se3 C311 C312 C313 171.8(3)
C311 C312 C313 C314 0.8(5)
C312 C313 C314 C315 0.4(5)
C313 C314 C315 C316 -0.9(5)
C314 C315 C316 C311 0.2(4)
C312 C311 C316 C315 0.9(4)
Se3 C311 C316 C315 -172.0(2)
C47 Se4 C411 C412 44.2(3)
C47 Se4 C411 C416 -140.1(2)
C416 C411 C412 C413 -0.7(4)
Se4 C411 C412 C413 175.0(2)
C411 C412 C413 C414 -0.7(5)
C412 C413 C414 C415 1.3(5)
C413 C414 C415 C416 -0.6(5)
C412 C411 C416 C415 1.3(4)
Se4 C411 C416 C415 -174.5(2)
C414 C415 C416 C411 -0.7(5)
